data_7240005
loop_
_publ_author_name
'Mondal, Pradip Kumar'
'Bhandary, Subhrajyoti'
'Javoor, Manjunath G.'
'Cleetus, Annie'
'Mangalampalli, S. R. N. Kiran'
'Ramamurty, Upadrasta'
'Chopra, Deepak'

_publ_section_title
;
 Probing the distinct nanomechanical behaviour of a new co-crystal and a
 known solvate of 5-fluoroisatin and identification of a new polymorph
;
_journal_issue 15
_journal_name_full CrystEngComm
_journal_page_first 2566
_journal_page_last 2572
_journal_paper_doi 10.1039/C9CE01659G
_journal_volume 22
_journal_year 2020
_chemical_formula_sum 'C10 H10 F N O3 S'
_chemical_formula_weight 243.25
_space_group_crystal_system triclinic
_space_group_IT_number 2
_space_group_name_Hall '-P 1'
_space_group_name_H-M_alt 'P -1'
_atom_sites_solution_hydrogens geom
_audit_creation_method SHELXL-2016/6
_audit_update_record
;
2019-01-10 deposited with the CCDC.	2020-03-02 downloaded from the CCDC.
;
_cell_angle_alpha 91.177(2)
_cell_angle_beta 117.067(2)
_cell_angle_gamma 97.410(3)
_cell_formula_units_Z 2
_cell_length_a 8.2627(6)
_cell_length_b 8.3350(6)
_cell_length_c 8.7473(6)
_cell_measurement_reflns_used 7475
_cell_measurement_temperature 100(2)
_cell_measurement_theta_max 30.11
_cell_measurement_theta_min 3.44
_cell_volume 529.82(7)
_computing_structure_refinement 'SHELXL-2016/6 (Sheldrick, 2016)'
_computing_structure_solution 'SHELXT 2014/5 (Sheldrick, 2014)'
_diffrn_ambient_temperature 100(2)
_diffrn_measured_fraction_theta_full 0.996
_diffrn_measured_fraction_theta_max 0.997
_diffrn_measurement_device_type 'Bruker APEX-II CCD'
_diffrn_measurement_method '\f and \w scans'
_diffrn_radiation_type MoK\a
_diffrn_radiation_wavelength 0.71073
_diffrn_reflns_av_R_equivalents 0.0431
_diffrn_reflns_av_unetI/netI 0.0401
_diffrn_reflns_Laue_measured_fraction_full 0.996
_diffrn_reflns_Laue_measured_fraction_max 0.997
_diffrn_reflns_limit_h_max 11
_diffrn_reflns_limit_h_min -11
_diffrn_reflns_limit_k_max 11
_diffrn_reflns_limit_k_min -11
_diffrn_reflns_limit_l_max 10
_diffrn_reflns_limit_l_min -11
_diffrn_reflns_number 10169
_diffrn_reflns_point_group_measured_fraction_full 0.996
_diffrn_reflns_point_group_measured_fraction_max 0.997
_diffrn_reflns_theta_full 25.242
_diffrn_reflns_theta_max 29.125
_diffrn_reflns_theta_min 2.474
_exptl_absorpt_coefficient_mu 0.310
_exptl_absorpt_correction_T_max 0.7460
_exptl_absorpt_correction_T_min 0.6134
_exptl_absorpt_correction_type multi-scan
_exptl_absorpt_process_details 'SADABS 2014/5'
_exptl_crystal_colour red
_exptl_crystal_density_diffrn 1.525
_exptl_crystal_description rod
_exptl_crystal_F_000 252
_exptl_crystal_size_max 0.500
_exptl_crystal_size_mid 0.150
_exptl_crystal_size_min 0.090
_refine_diff_density_max 0.436
_refine_diff_density_min -0.524
_refine_diff_density_rms 0.074
_refine_ls_extinction_method none
_refine_ls_goodness_of_fit_ref 1.084
_refine_ls_hydrogen_treatment constr
_refine_ls_matrix_type full
_refine_ls_number_parameters 147
_refine_ls_number_reflns 2844
_refine_ls_number_restraints 0
_refine_ls_restrained_S_all 1.084
_refine_ls_R_factor_all 0.0386
_refine_ls_R_factor_gt 0.0342
_refine_ls_shift/su_max 0.001
_refine_ls_shift/su_mean 0.000
_refine_ls_structure_factor_coef Fsqd
_refine_ls_weighting_details 'w=1/[\s^2^(Fo^2^)+(0.0379P)^2^+0.2145P] where P=(Fo^2^+2Fc^2^)/3'
_refine_ls_weighting_scheme calc
_refine_ls_wR_factor_gt 0.0850
_refine_ls_wR_factor_ref 0.0874
_reflns_Friedel_coverage 0.000
_reflns_number_gt 2572
_reflns_number_total 2844
_reflns_threshold_expression 'I > 2\s(I)'
_cod_data_source_file c9ce01659g2.cif
_cod_data_source_block shelx_CCDC1
_cod_depositor_comments
;Adding full bibliography for 7240004--7240007.cif.

 Adding full bibliography for 7240004--7240007.cif.
;
_cod_database_code 7240005
_shelx_shelxl_version_number 2016/6
_shelx_space_group_comment
;
The symmetry employed for this shelxl refinement is uniquely defined
by the following loop, which should always be used as a source of
symmetry information in preference to the above space-group names.
They are only intended as comments.
;
_shelx_estimated_absorpt_t_min 0.860
_shelx_estimated_absorpt_t_max 0.973

loop_
_space_group_symop_operation_xyz
'x, y, z'
'-x, -y, -z'

loop_
_atom_site_label
_atom_site_type_symbol
_atom_site_fract_x
_atom_site_fract_y
_atom_site_fract_z
_atom_site_U_iso_or_equiv
_atom_site_adp_type
_atom_site_occupancy
_atom_site_site_symmetry_order
_atom_site_calc_flag
_atom_site_refinement_flags_posn
_atom_site_refinement_flags_adp
_atom_site_refinement_flags_occupancy
_atom_site_disorder_assembly
_atom_site_disorder_group
S1 S 0.78400(4) 0.42830(3) 0.02172(4) 0.01160(9) Uani 1 1 d . . . . .
F1 F 1.10297(11) -0.09288(11) 0.14560(11) 0.02366(19) Uani 1 1 d . . . . .
O1 O 0.67547(13) 0.34409(12) 0.53715(13) 0.0206(2) Uani 1 1 d . . . . .
O2 O 0.54039(12) 0.10056(11) 0.23937(12) 0.0172(2) Uani 1 1 d . . . . .
O3 O 0.76031(12) 0.47941(11) 0.17723(11) 0.01535(19) Uani 1 1 d . . . . .
N1 N 0.95638(14) 0.32363(12) 0.54379(13) 0.0131(2) Uani 1 1 d . . . . .
H1 H 1.029829 0.395882 0.630510 0.016 Uiso 1 1 calc R U . . .
C1 C 0.77137(17) 0.28845(14) 0.48389(15) 0.0130(2) Uani 1 1 d . . . . .
C2 C 0.70093(16) 0.15634(14) 0.32941(15) 0.0115(2) Uani 1 1 d . . . . .
C3 C 0.86699(15) 0.12354(14) 0.32140(15) 0.0105(2) Uani 1 1 d . . . . .
C4 C 1.01505(16) 0.22930(14) 0.44887(15) 0.0110(2) Uani 1 1 d . . . . .
C5 C 1.19197(16) 0.23342(16) 0.46929(16) 0.0155(2) Uani 1 1 d . . . . .
H5 H 1.291508 0.309228 0.551618 0.019 Uiso 1 1 calc R U . . .
C6 C 1.21883(17) 0.12245(17) 0.36478(17) 0.0173(3) Uani 1 1 d . . . . .
H6 H 1.338726 0.120444 0.376776 0.021 Uiso 1 1 calc R U . . .
C7 C 1.07092(18) 0.01508(16) 0.24347(16) 0.0155(2) Uani 1 1 d . . . . .
C8 C 0.89185(16) 0.01348(15) 0.21512(16) 0.0133(2) Uani 1 1 d . . . . .
H8 H 0.791760 -0.058473 0.128250 0.016 Uiso 1 1 calc R U . . .
C9 C 0.7194(2) 0.58583(16) -0.11967(17) 0.0202(3) Uani 1 1 d . . . . .
H9A H 0.597616 0.607593 -0.140581 0.030 Uiso 1 1 calc R U . . .
H9B H 0.715643 0.551695 -0.229280 0.030 Uiso 1 1 calc R U . . .
H9C H 0.809591 0.684696 -0.066781 0.030 Uiso 1 1 calc R U . . .
C10 C 0.58986(17) 0.27776(15) -0.10601(16) 0.0157(2) Uani 1 1 d . . . . .
H10A H 0.596679 0.180311 -0.043878 0.023 Uiso 1 1 calc R U . . .
H10B H 0.589797 0.250079 -0.215472 0.023 Uiso 1 1 calc R U . . .
H10C H 0.476553 0.320267 -0.128804 0.023 Uiso 1 1 calc R U . . .

loop_
_atom_site_aniso_label
_atom_site_aniso_U_11
_atom_site_aniso_U_22
_atom_site_aniso_U_33
_atom_site_aniso_U_23
_atom_site_aniso_U_13
_atom_site_aniso_U_12
S1 0.00946(14) 0.01300(14) 0.01170(15) -0.00091(10) 0.00433(11) 0.00209(10)
F1 0.0272(4) 0.0297(4) 0.0257(4) 0.0029(3) 0.0193(4) 0.0156(3)
O1 0.0247(5) 0.0217(5) 0.0223(5) -0.0016(4) 0.0159(4) 0.0077(4)
O2 0.0107(4) 0.0171(4) 0.0237(5) -0.0027(4) 0.0087(4) -0.0009(3)
O3 0.0160(4) 0.0183(4) 0.0100(4) -0.0014(3) 0.0048(3) 0.0023(3)
N1 0.0149(5) 0.0124(4) 0.0106(4) -0.0012(4) 0.0052(4) 0.0006(4)
C1 0.0163(6) 0.0118(5) 0.0129(5) 0.0022(4) 0.0083(5) 0.0029(4)
C2 0.0124(5) 0.0101(5) 0.0146(5) 0.0014(4) 0.0083(4) 0.0020(4)
C3 0.0100(5) 0.0106(5) 0.0122(5) 0.0018(4) 0.0062(4) 0.0019(4)
C4 0.0118(5) 0.0115(5) 0.0101(5) 0.0035(4) 0.0052(4) 0.0019(4)
C5 0.0099(5) 0.0208(6) 0.0133(5) 0.0062(5) 0.0036(4) 0.0006(4)
C6 0.0108(5) 0.0268(6) 0.0188(6) 0.0116(5) 0.0091(5) 0.0077(5)
C7 0.0190(6) 0.0192(6) 0.0163(6) 0.0056(5) 0.0132(5) 0.0095(5)
C8 0.0139(5) 0.0130(5) 0.0155(5) 0.0014(4) 0.0086(5) 0.0031(4)
C9 0.0309(7) 0.0152(6) 0.0188(6) 0.0041(5) 0.0148(6) 0.0043(5)
C10 0.0150(6) 0.0152(5) 0.0137(5) -0.0030(4) 0.0047(5) 0.0002(4)

loop_
_atom_type_symbol
_atom_type_description
_atom_type_scat_dispersion_real
_atom_type_scat_dispersion_imag
_atom_type_scat_source
C C 0.0033 0.0016 'International Tables Vol C Tables 4.2.6.8 and 6.1.1.4'
H H 0.0000 0.0000 'International Tables Vol C Tables 4.2.6.8 and 6.1.1.4'
N N 0.0061 0.0033 'International Tables Vol C Tables 4.2.6.8 and 6.1.1.4'
O O 0.0106 0.0060 'International Tables Vol C Tables 4.2.6.8 and 6.1.1.4'
F F 0.0171 0.0103 'International Tables Vol C Tables 4.2.6.8 and 6.1.1.4'
S S 0.1246 0.1234 'International Tables Vol C Tables 4.2.6.8 and 6.1.1.4'

loop_
_geom_angle_atom_site_label_1
_geom_angle_atom_site_label_2
_geom_angle_atom_site_label_3
_geom_angle
_geom_angle_site_symmetry_1
_geom_angle_site_symmetry_3
_geom_angle_publ_flag
O3 S1 C9 106.31(6) . . ?
O3 S1 C10 105.95(5) . . ?
C9 S1 C10 97.21(6) . . ?
C1 N1 C4 111.08(10) . . ?
C1 N1 H1 124.5 . . ?
C4 N1 H1 124.5 . . ?
O1 C1 N1 128.76(12) . . ?
O1 C1 C2 125.28(11) . . ?
N1 C1 C2 105.95(10) . . ?
O2 C2 C3 130.67(11) . . ?
O2 C2 C1 124.43(11) . . ?
C3 C2 C1 104.89(9) . . ?
C8 C3 C4 121.66(11) . . ?
C8 C3 C2 131.41(11) . . ?
C4 C3 C2 106.94(10) . . ?
C5 C4 C3 121.10(11) . . ?
C5 C4 N1 127.84(11) . . ?
C3 C4 N1 111.06(10) . . ?
C4 C5 C6 117.67(11) . . ?
C4 C5 H5 121.2 . . ?
C6 C5 H5 121.2 . . ?
C7 C6 C5 120.09(11) . . ?
C7 C6 H6 120.0 . . ?
C5 C6 H6 120.0 . . ?
F1 C7 C8 118.26(11) . . ?
F1 C7 C6 118.38(11) . . ?
C8 C7 C6 123.35(12) . . ?
C7 C8 C3 116.01(11) . . ?
C7 C8 H8 122.0 . . ?
C3 C8 H8 122.0 . . ?
S1 C9 H9A 109.5 . . ?
S1 C9 H9B 109.5 . . ?
H9A C9 H9B 109.5 . . ?
S1 C9 H9C 109.5 . . ?
H9A C9 H9C 109.5 . . ?
H9B C9 H9C 109.5 . . ?
S1 C10 H10A 109.5 . . ?
S1 C10 H10B 109.5 . . ?
H10A C10 H10B 109.5 . . ?
S1 C10 H10C 109.5 . . ?
H10A C10 H10C 109.5 . . ?
H10B C10 H10C 109.5 . . ?

loop_
_geom_bond_atom_site_label_1
_geom_bond_atom_site_label_2
_geom_bond_distance
_geom_bond_site_symmetry_2
_geom_bond_publ_flag
S1 O3 1.5199(9) . ?
S1 C9 1.7847(13) . ?
S1 C10 1.7855(12) . ?
F1 C7 1.3597(14) . ?
O1 C1 1.2173(15) . ?
O2 C2 1.2129(15) . ?
N1 C1 1.3589(16) . ?
N1 C4 1.4072(15) . ?
N1 H1 0.8800 . ?
C1 C2 1.5605(16) . ?
C2 C3 1.4649(16) . ?
C3 C8 1.3912(16) . ?
C3 C4 1.3990(16) . ?
C4 C5 1.3854(16) . ?
C5 C6 1.3940(19) . ?
C5 H5 0.9500 . ?
C6 C7 1.3854(19) . ?
C6 H6 0.9500 . ?
C7 C8 1.3827(17) . ?
C8 H8 0.9500 . ?
C9 H9A 0.9800 . ?
C9 H9B 0.9800 . ?
C9 H9C 0.9800 . ?
C10 H10A 0.9800 . ?
C10 H10B 0.9800 . ?
C10 H10C 0.9800 . ?

loop_
_geom_torsion_atom_site_label_1
_geom_torsion_atom_site_label_2
_geom_torsion_atom_site_label_3
_geom_torsion_atom_site_label_4
_geom_torsion
_geom_torsion_site_symmetry_1
_geom_torsion_site_symmetry_2
_geom_torsion_site_symmetry_3
_geom_torsion_site_symmetry_4
_geom_torsion_publ_flag
C4 N1 C1 O1 178.41(12) . . . . ?
C4 N1 C1 C2 -0.77(13) . . . . ?
O1 C1 C2 O2 4.1(2) . . . . ?
N1 C1 C2 O2 -176.71(11) . . . . ?
O1 C1 C2 C3 -176.99(12) . . . . ?
N1 C1 C2 C3 2.23(12) . . . . ?
O2 C2 C3 C8 -3.9(2) . . . . ?
C1 C2 C3 C8 177.25(12) . . . . ?
O2 C2 C3 C4 176.02(13) . . . . ?
C1 C2 C3 C4 -2.83(12) . . . . ?
C8 C3 C4 C5 2.86(18) . . . . ?
C2 C3 C4 C5 -177.07(11) . . . . ?
C8 C3 C4 N1 -177.53(10) . . . . ?
C2 C3 C4 N1 2.53(13) . . . . ?
C1 N1 C4 C5 178.49(12) . . . . ?
C1 N1 C4 C3 -1.09(14) . . . . ?
C3 C4 C5 C6 -3.44(17) . . . . ?
N1 C4 C5 C6 177.03(11) . . . . ?
C4 C5 C6 C7 1.18(18) . . . . ?
C5 C6 C7 F1 -179.09(11) . . . . ?
C5 C6 C7 C8 1.8(2) . . . . ?
F1 C7 C8 C3 178.48(10) . . . . ?
C6 C7 C8 C3 -2.43(18) . . . . ?
C4 C3 C8 C7 0.10(18) . . . . ?
C2 C3 C8 C7 -179.99(12) . . . . ?
